data_2206656
loop_
_publ_author_name
'Chen, Lian-Qing'
'Yang, Chu-Luo'
'Meng, Xiang-Gao'
'Qin, Jin-Gui'

_publ_section_title
;
 9-(4-Nitrophenyl)-9<i>H</i>-carbazole
;
_journal_coeditor_code CI6626
_journal_issue 9
_journal_name_full 'Acta Crystallographica Section E'
_journal_page_first o3073
_journal_page_last o3075
_journal_paper_doi 10.1107/S160053680502708X
_journal_volume 61
_journal_year 2005
_chemical_formula_iupac 'C18 H12 N2 O2'
_chemical_formula_moiety 'C18 H12 N2 O2'
_chemical_formula_sum 'C18 H12 N2 O2'
_chemical_formula_weight 288.30
_chemical_name_systematic
;
9-(4-Nitrophenyl)-9H-carbazole
;
_space_group_IT_number 14
_symmetry_cell_setting monoclinic
_symmetry_space_group_name_Hall '-P 2ybc'
_symmetry_space_group_name_H-M 'P 1 21/c 1'
_atom_sites_solution_hydrogens geom
_atom_sites_solution_primary direct
_atom_sites_solution_secondary difmap
_audit_creation_method SHELXL97
_cell_angle_alpha 90.00
_cell_angle_beta 105.592(4)
_cell_angle_gamma 90.00
_cell_formula_units_Z 4
_cell_length_a 8.356(2)
_cell_length_b 21.620(5)
_cell_length_c 8.153(2)
_cell_measurement_reflns_used 2691
_cell_measurement_temperature 292(2)
_cell_measurement_theta_max 25.55
_cell_measurement_theta_min 2.22
_cell_volume 1418.7(6)
_computing_cell_refinement 'SAINT (Siemens, 1996)'
_computing_data_collection 'SMART (Siemens, 1996)'
_computing_data_reduction SAINT
_computing_molecular_graphics 'SHELXTL (Sheldrick, 1997b)'
_computing_publication_material SHELXTL
_computing_structure_refinement 'SHELXL97 (Sheldrick, 1997a)'
_computing_structure_solution 'SHELXS97 (Sheldrick, 1997a)'
_diffrn_ambient_temperature 292(2)
_diffrn_measured_fraction_theta_full 0.992
_diffrn_measured_fraction_theta_max 0.992
_diffrn_measurement_device_type 'Siemens SMART CCD area-detector'
_diffrn_measurement_method '\f and \w'
_diffrn_radiation_monochromator graphite
_diffrn_radiation_source 'fine-focus sealed tube'
_diffrn_radiation_type MoK\a
_diffrn_radiation_wavelength 0.71073
_diffrn_reflns_av_R_equivalents 0.0476
_diffrn_reflns_av_sigmaI/netI 0.0384
_diffrn_reflns_limit_h_max 10
_diffrn_reflns_limit_h_min -10
_diffrn_reflns_limit_k_max 27
_diffrn_reflns_limit_k_min -25
_diffrn_reflns_limit_l_max 10
_diffrn_reflns_limit_l_min -10
_diffrn_reflns_number 9337
_diffrn_reflns_theta_full 26.99
_diffrn_reflns_theta_max 26.99
_diffrn_reflns_theta_min 1.88
_diffrn_standards_decay_% 0
_diffrn_standards_number 0
_exptl_absorpt_coefficient_mu 0.090
_exptl_absorpt_correction_T_max 0.9858
_exptl_absorpt_correction_T_min 0.9701
_exptl_absorpt_correction_type multi-scan
_exptl_absorpt_process_details '(SADABS; Sheldrick, 1996)'
_exptl_crystal_colour yellow
_exptl_crystal_density_diffrn 1.350
_exptl_crystal_density_method 'not measured'
_exptl_crystal_description Block
_exptl_crystal_F_000 600
_exptl_crystal_size_max 0.34
_exptl_crystal_size_mid 0.20
_exptl_crystal_size_min 0.16
_refine_diff_density_max 0.149
_refine_diff_density_min -0.215
_refine_ls_extinction_method none
_refine_ls_goodness_of_fit_ref 0.964
_refine_ls_hydrogen_treatment constr
_refine_ls_matrix_type full
_refine_ls_number_parameters 199
_refine_ls_number_reflns 3079
_refine_ls_number_restraints 0
_refine_ls_restrained_S_all 0.964
_refine_ls_R_factor_all 0.0646
_refine_ls_R_factor_gt 0.0453
_refine_ls_shift/su_max 0.001
_refine_ls_shift/su_mean 0.000
_refine_ls_structure_factor_coef Fsqd
_refine_ls_weighting_details 'calc w = 1/[\s^2^(Fo^2^)+(0.0659P)^2^] where P = (Fo^2^+2Fc^2^)/3'
_refine_ls_weighting_scheme calc
_refine_ls_wR_factor_gt 0.1107
_refine_ls_wR_factor_ref 0.1196
_reflns_number_gt 2132
_reflns_number_total 3079
_reflns_threshold_expression I>2\s(I)
_cod_data_source_file ci6626.cif
_cod_data_source_block I
_cod_depositor_comments
;
The following automatic conversions were performed:
'_symmetry_cell_setting' value 'Monoclinic' changed to 'monoclinic'
according to '/home/saulius/struct/CIF-dictionaries/cif_core.dic'
dictionary named 'cif_core.dic' version 2.4.1 from 2010-06-29.

Automatic conversion script
Id: cif_fix_enum 1527 2010-12-29 10:47:43Z saulius 

The following automatic conversions were performed:

'_symmetry_cell_setting' value 'Monoclinic' changed to 'monoclinic'
according to /home/saulius/struct/CIF-dictionaries/cif_core.dic
dictionary named 'cif_core.dic' version 2.4.1 from 2010-06-29.

Automatic conversion script
Id: cif_fix_values 1715 2011-07-08 13:25:40Z adriana 
;
_cod_original_sg_symbol_H-M 'P 21/c'
_cod_database_code 2206656
_cod_database_fobs_code 2206656

loop_
_symmetry_equiv_pos_as_xyz
'x, y, z'
'-x, y+1/2, -z+1/2'
'-x, -y, -z'
'x, -y-1/2, z-1/2'

loop_
_atom_site_label
_atom_site_fract_x
_atom_site_fract_y
_atom_site_fract_z
_atom_site_U_iso_or_equiv
_atom_site_adp_type
_atom_site_calc_flag
_atom_site_refinement_flags
_atom_site_occupancy
_atom_site_type_symbol
C1 0.39653(18) 0.64622(6) -0.16802(17) 0.0464(3) Uani d . 1 C
C2 0.22878(19) 0.64441(7) -0.25192(19) 0.0537(4) Uani d . 1 C
H2 0.1541 0.6221 -0.2086 0.064 Uiso calc R 1 H
C3 0.1772(2) 0.67695(8) -0.4020(2) 0.0644(4) Uani d . 1 C
H3 0.0651 0.6768 -0.4606 0.077 Uiso calc R 1 H
C4 0.2880(2) 0.71000(7) -0.4682(2) 0.0683(5) Uani d . 1 C
H4 0.2491 0.7311 -0.5707 0.082 Uiso calc R 1 H
C5 0.4545(2) 0.71203(7) -0.3844(2) 0.0624(4) Uani d . 1 C
H5 0.5280 0.7345 -0.4290 0.075 Uiso calc R 1 H
C6 0.51101(18) 0.67991(6) -0.23173(18) 0.0502(4) Uani d . 1 C
C7 0.67232(18) 0.67304(6) -0.11069(19) 0.0507(4) Uani d . 1 C
C8 0.8315(2) 0.69328(8) -0.1071(2) 0.0666(5) Uani d . 1 C
H8 0.8491 0.7178 -0.1944 0.080 Uiso calc R 1 H
C9 0.9617(2) 0.67644(9) 0.0273(3) 0.0740(5) Uani d . 1 C
H9 1.0684 0.6897 0.0306 0.089 Uiso calc R 1 H
C10 0.9373(2) 0.63998(8) 0.1587(2) 0.0675(5) Uani d . 1 C
H10 1.0281 0.6290 0.2479 0.081 Uiso calc R 1 H
C11 0.78152(19) 0.61972(7) 0.1596(2) 0.0566(4) Uani d . 1 C
H11 0.7654 0.5955 0.2480 0.068 Uiso calc R 1 H
C12 0.64945(17) 0.63676(6) 0.02394(18) 0.0467(4) Uani d . 1 C
C13 0.40942(16) 0.58546(6) 0.09815(17) 0.0446(3) Uani d . 1 C
C14 0.44030(18) 0.60276(6) 0.26771(18) 0.0500(4) Uani d . 1 C
H14 0.5053 0.6374 0.3075 0.060 Uiso calc R 1 H
C15 0.37477(17) 0.56880(7) 0.37736(18) 0.0510(4) Uani d . 1 C
H15 0.3959 0.5798 0.4915 0.061 Uiso calc R 1 H
C16 0.27737(17) 0.51822(6) 0.31454(18) 0.0492(4) Uani d . 1 C
C17 0.24367(18) 0.50062(7) 0.14707(19) 0.0554(4) Uani d . 1 C
H17 0.1769 0.4664 0.1078 0.066 Uiso calc R 1 H
C18 0.31024(17) 0.53444(7) 0.03781(18) 0.0525(4) Uani d . 1 C
H18 0.2887 0.5231 -0.0761 0.063 Uiso calc R 1 H
N1 0.48130(14) 0.62002(5) -0.01172(14) 0.0477(3) Uani d . 1 N
N2 0.20891(17) 0.48228(7) 0.43288(19) 0.0658(4) Uani d . 1 N
O1 0.1357(2) 0.43467(7) 0.3819(2) 0.1154(6) Uani d . 1 O
O2 0.23075(18) 0.50086(6) 0.57704(18) 0.0925(4) Uani d . 1 O

loop_
_atom_site_aniso_label
_atom_site_aniso_U_11
_atom_site_aniso_U_22
_atom_site_aniso_U_33
_atom_site_aniso_U_12
_atom_site_aniso_U_13
_atom_site_aniso_U_23
C1 0.0574(9) 0.0428(8) 0.0424(8) 0.0027(6) 0.0193(7) -0.0021(6)
C2 0.0583(10) 0.0559(9) 0.0489(9) 0.0034(7) 0.0177(7) -0.0005(7)
C3 0.0737(11) 0.0625(10) 0.0539(10) 0.0150(8) 0.0117(8) 0.0013(8)
C4 0.1007(14) 0.0554(10) 0.0496(9) 0.0170(9) 0.0215(10) 0.0094(8)
C5 0.0906(13) 0.0447(8) 0.0593(10) 0.0020(8) 0.0332(10) 0.0046(7)
C6 0.0705(10) 0.0386(8) 0.0481(9) -0.0005(6) 0.0274(8) -0.0013(6)
C7 0.0611(9) 0.0413(8) 0.0568(9) -0.0043(6) 0.0282(8) -0.0057(6)
C8 0.0720(12) 0.0604(10) 0.0792(12) -0.0163(8) 0.0407(10) -0.0073(8)
C9 0.0612(11) 0.0771(12) 0.0918(14) -0.0198(9) 0.0346(11) -0.0196(10)
C10 0.0524(10) 0.0738(11) 0.0743(12) -0.0040(8) 0.0137(8) -0.0173(9)
C11 0.0564(10) 0.0591(9) 0.0546(9) -0.0038(7) 0.0152(8) -0.0033(7)
C12 0.0496(9) 0.0439(8) 0.0504(8) -0.0049(6) 0.0198(7) -0.0054(6)
C13 0.0462(8) 0.0453(8) 0.0447(8) 0.0011(6) 0.0164(6) 0.0032(6)
C14 0.0561(9) 0.0482(8) 0.0482(8) -0.0075(6) 0.0182(7) -0.0033(6)
C15 0.0581(9) 0.0550(9) 0.0429(8) 0.0048(7) 0.0186(7) 0.0010(6)
C16 0.0516(8) 0.0478(8) 0.0533(9) 0.0028(6) 0.0229(7) 0.0073(7)
C17 0.0598(10) 0.0487(9) 0.0612(10) -0.0096(7) 0.0222(8) -0.0031(7)
C18 0.0598(9) 0.0547(9) 0.0450(8) -0.0074(7) 0.0175(7) -0.0058(7)
N1 0.0496(7) 0.0520(7) 0.0435(7) -0.0044(5) 0.0161(5) 0.0042(5)
N2 0.0738(9) 0.0626(9) 0.0701(10) -0.0020(7) 0.0352(8) 0.0108(7)
O1 0.1509(14) 0.1021(11) 0.1075(11) -0.0644(10) 0.0594(10) -0.0006(9)
O2 0.1411(12) 0.0842(9) 0.0703(9) -0.0066(8) 0.0596(8) 0.0102(7)

loop_
_atom_type_symbol
_atom_type_description
_atom_type_scat_dispersion_real
_atom_type_scat_dispersion_imag
_atom_type_scat_source
C C 0.0033 0.0016 'International Tables Vol C Tables 4.2.6.8 and 6.1.1.4'
H H 0.0000 0.0000 'International Tables Vol C Tables 4.2.6.8 and 6.1.1.4'
N N 0.0061 0.0033 'International Tables Vol C Tables 4.2.6.8 and 6.1.1.4'
O O 0.0106 0.0060 'International Tables Vol C Tables 4.2.6.8 and 6.1.1.4'

loop_
_geom_angle_atom_site_label_1
_geom_angle_atom_site_label_2
_geom_angle_atom_site_label_3
_geom_angle
_geom_angle_publ_flag
C2 C1 N1 129.43(12) ?
C2 C1 C6 122.02(13) ?
N1 C1 C6 108.49(13) ?
C3 C2 C1 117.28(14) ?
C3 C2 H2 121.4 ?
C1 C2 H2 121.4 ?
C2 C3 C4 121.75(16) ?
C2 C3 H3 119.1 ?
C4 C3 H3 119.1 ?
C5 C4 C3 120.95(15) ?
C5 C4 H4 119.5 ?
C3 C4 H4 119.5 ?
C4 C5 C6 118.86(15) ?
C4 C5 H5 120.6 ?
C6 C5 H5 120.6 ?
C5 C6 C1 119.14(15) ?
C5 C6 C7 133.65(14) ?
C1 C6 C7 107.21(12) ?
C8 C7 C12 119.29(15) ?
C8 C7 C6 133.67(14) ?
C12 C7 C6 107.03(12) ?
C9 C8 C7 118.80(16) ?
C9 C8 H8 120.6 ?
C7 C8 H8 120.6 ?
C8 C9 C10 121.23(15) ?
C8 C9 H9 119.4 ?
C10 C9 H9 119.4 ?
C11 C10 C9 121.36(17) ?
C11 C10 H10 119.3 ?
C9 C10 H10 119.3 ?
C10 C11 C12 117.57(15) ?
C10 C11 H11 121.2 ?
C12 C11 H11 121.2 ?
C11 C12 C7 121.74(13) ?
C11 C12 N1 129.41(13) ?
C7 C12 N1 108.74(12) ?
C14 C13 C18 120.06(12) ?
C14 C13 N1 119.35(12) ?
C18 C13 N1 120.59(12) ?
C15 C14 C13 120.15(13) ?
C15 C14 H14 119.9 ?
C13 C14 H14 119.9 ?
C16 C15 C14 118.67(13) ?
C16 C15 H15 120.7 ?
C14 C15 H15 120.7 ?
C17 C16 C15 122.22(12) ?
C17 C16 N2 119.67(14) ?
C15 C16 N2 118.11(13) ?
C16 C17 C18 119.02(13) ?
C16 C17 H17 120.5 ?
C18 C17 H17 120.5 ?
C17 C18 C13 119.88(13) ?
C17 C18 H18 120.1 ?
C13 C18 H18 120.1 ?
C1 N1 C12 108.52(11) y
C1 N1 C13 126.25(11) y
C12 N1 C13 125.13(11) y
O2 N2 O1 123.10(14) y
O2 N2 C16 118.63(14) y
O1 N2 C16 118.26(15) y

loop_
_geom_bond_atom_site_label_1
_geom_bond_atom_site_label_2
_geom_bond_distance
_geom_bond_publ_flag
C1 C2 1.385(2) ?
C1 N1 1.4004(18) y
C1 C6 1.4080(19) ?
C2 C3 1.376(2) ?
C2 H2 0.93 ?
C3 C4 1.389(2) ?
C3 H3 0.93 ?
C4 C5 1.376(2) ?
C4 H4 0.93 ?
C5 C6 1.392(2) ?
C5 H5 0.93 ?
C6 C7 1.448(2) ?
C7 C8 1.394(2) ?
C7 C12 1.4033(19) ?
C8 C9 1.369(2) ?
C8 H8 0.93 ?
C9 C10 1.389(2) ?
C9 H9 0.93 ?
C10 C11 1.375(2) ?
C10 H10 0.93 ?
C11 C12 1.386(2) ?
C11 H11 0.93 ?
C12 N1 1.4037(18) y
C13 C14 1.3877(19) ?
C13 C18 1.3879(19) ?
C13 N1 1.4181(16) y
C14 C15 1.3790(19) ?
C14 H14 0.93 ?
C15 C16 1.377(2) ?
C15 H15 0.93 ?
C16 C17 1.372(2) ?
C16 N2 1.4692(18) y
C17 C18 1.3798(19) ?
C17 H17 0.93 ?
C18 H18 0.93 ?
N2 O2 1.2086(17) y
N2 O1 1.2123(18) y

loop_
_geom_hbond_atom_site_label_D
_geom_hbond_atom_site_label_H
_geom_hbond_atom_site_label_A
_geom_hbond_site_symmetry_A
_geom_hbond_distance_DH
_geom_hbond_distance_HA
_geom_hbond_distance_DA
_geom_hbond_angle_DHA
C11 H11 O2 3_666 0.93 2.52 3.396(2) 157

loop_
_geom_torsion_atom_site_label_1
_geom_torsion_atom_site_label_2
_geom_torsion_atom_site_label_3
_geom_torsion_atom_site_label_4
_geom_torsion
_geom_torsion_publ_flag
N1 C1 C2 C3 177.02(13) ?
C6 C1 C2 C3 0.2(2) ?
C1 C2 C3 C4 0.5(2) ?
C2 C3 C4 C5 -0.8(2) ?
C3 C4 C5 C6 0.5(2) ?
C4 C5 C6 C1 0.2(2) ?
C4 C5 C6 C7 -178.38(14) ?
C2 C1 C6 C5 -0.5(2) ?
N1 C1 C6 C5 -177.93(12) ?
C2 C1 C6 C7 178.40(12) ?
N1 C1 C6 C7 0.99(14) ?
C5 C6 C7 C8 -4.1(3) ?
C1 C6 C7 C8 177.16(15) ?
C5 C6 C7 C12 177.29(15) ?
C1 C6 C7 C12 -1.40(14) ?
C12 C7 C8 C9 0.8(2) ?
C6 C7 C8 C9 -177.63(15) ?
C7 C8 C9 C10 -0.1(2) ?
C8 C9 C10 C11 -0.4(3) ?
C9 C10 C11 C12 0.3(2) ?
C10 C11 C12 C7 0.4(2) ?
C10 C11 C12 N1 176.18(14) ?
C8 C7 C12 C11 -0.9(2) ?
C6 C7 C12 C11 177.87(12) ?
C8 C7 C12 N1 -177.51(12) ?
C6 C7 C12 N1 1.29(14) ?
C18 C13 C14 C15 1.0(2) ?
N1 C13 C14 C15 -178.41(12) ?
C13 C14 C15 C16 -0.7(2) ?
C14 C15 C16 C17 0.0(2) ?
C14 C15 C16 N2 179.75(12) ?
C15 C16 C17 C18 0.4(2) ?
N2 C16 C17 C18 -179.33(12) ?
C16 C17 C18 C13 -0.1(2) ?
C14 C13 C18 C17 -0.6(2) ?
N1 C13 C18 C17 178.83(12) ?
C2 C1 N1 C12 -177.36(13) ?
C6 C1 N1 C12 -0.20(14) ?
C2 C1 N1 C13 -0.8(2) ?
C6 C1 N1 C13 176.33(12) ?
C11 C12 N1 C1 -176.94(14) ?
C7 C12 N1 C1 -0.70(14) ?
C11 C12 N1 C13 6.5(2) ?
C7 C12 N1 C13 -177.28(12) ?
C14 C13 N1 C1 -126.76(15) y
C18 C13 N1 C1 53.81(19) y
C14 C13 N1 C12 49.21(18) y
C18 C13 N1 C12 -130.22(14) y
C17 C16 N2 O2 -175.13(14) y
C15 C16 N2 O2 5.1(2) ?
C17 C16 N2 O1 6.2(2) ?
C15 C16 N2 O1 -173.49(15) y

loop_
_cod_related_entry_id
_cod_related_entry_database
_cod_related_entry_code
1 ChemSpider 543493
